data_4503775
loop_
_publ_author_name
'Wu, Benlai'
'Liu, Caiping'
'Yuan, Daqiang'
'Jiang, Feilong'
'Hong, Maochun'

_publ_section_title
;
 Molecule Cleft and Squares with Binicotinic Bishydrazone Ligand: Crystal
 Structures, Spectroscopic Properties, and Calculation
;
_journal_issue 10
_journal_name_full 'Crystal Growth &amp; Design'
_journal_page_first 3791
_journal_paper_doi 10.1021/cg8004322
_journal_volume 8
_journal_year 2008
_chemical_formula_sum 'C52 H40 Cl Fe2 N12 O14'
_chemical_formula_weight 1204.11
_chemical_name_systematic
; 
 ? 
;
_space_group_IT_number 15
_symmetry_cell_setting monoclinic
_symmetry_space_group_name_Hall '-C 2yc'
_symmetry_space_group_name_H-M 'C 1 2/c 1'
_atom_sites_solution_hydrogens geom
_atom_sites_solution_primary direct
_atom_sites_solution_secondary difmap
_audit_creation_method SHELXL-97
_cell_angle_alpha 90.00
_cell_angle_beta 115.5(2)
_cell_angle_gamma 90.00
_cell_formula_units_Z 4
_cell_length_a 17.89(19)
_cell_length_b 23.53(19)
_cell_length_c 12.53(11)
_cell_measurement_reflns_used 96
_cell_measurement_temperature 130(2)
_cell_measurement_theta_max 27.4835
_cell_measurement_theta_min 1.5287
_cell_volume 4761(8)
_computing_cell_refinement CrystalClear
_computing_data_collection 'CrystalClear (Rigaku, 2000)'
_computing_data_reduction CrystalClear
_computing_molecular_graphics SHELXL97
_computing_publication_material 'SHELXTL (Sheldrick, 1997b)'
_computing_structure_refinement 'SHELXS97 (Sheldrick, 1997a)'
_computing_structure_solution 'SHELXS97 (Sheldrick, 1997a)'
_diffrn_ambient_temperature 130(2)
_diffrn_measured_fraction_theta_full 0.987
_diffrn_measured_fraction_theta_max 0.987
_diffrn_measurement_device_type 'Mercury CCD'
_diffrn_measurement_method '\w scan'
_diffrn_radiation_monochromator graphite
_diffrn_radiation_source 'fine-focus sealed tube'
_diffrn_radiation_type MoK\a
_diffrn_radiation_wavelength 0.71073
_diffrn_reflns_av_R_equivalents 0.0467
_diffrn_reflns_av_sigmaI/netI 0.0435
_diffrn_reflns_limit_h_max 21
_diffrn_reflns_limit_h_min -21
_diffrn_reflns_limit_k_max 27
_diffrn_reflns_limit_k_min -27
_diffrn_reflns_limit_l_max 11
_diffrn_reflns_limit_l_min -14
_diffrn_reflns_number 14678
_diffrn_reflns_theta_full 25.00
_diffrn_reflns_theta_max 25.00
_diffrn_reflns_theta_min 1.90
_exptl_absorpt_coefficient_mu 0.754
_exptl_absorpt_correction_T_max 1.0000
_exptl_absorpt_correction_type multi-scan
_exptl_absorpt_process_details 0.8438
_exptl_crystal_colour gray
_exptl_crystal_density_diffrn 1.680
_exptl_crystal_density_method 'not measured'
_exptl_crystal_description block
_exptl_crystal_F_000 2468
_exptl_crystal_size_max 0.2000
_exptl_crystal_size_mid 0.2000
_exptl_crystal_size_min 0.1000
_refine_diff_density_max 1.172
_refine_diff_density_min -1.072
_refine_diff_density_rms 0.092
_refine_ls_extinction_method none
_refine_ls_goodness_of_fit_ref 1.093
_refine_ls_hydrogen_treatment mixed
_refine_ls_matrix_type full
_refine_ls_number_parameters 367
_refine_ls_number_reflns 4141
_refine_ls_number_restraints 0
_refine_ls_restrained_S_all 1.093
_refine_ls_R_factor_all 0.0840
_refine_ls_R_factor_gt 0.0681
_refine_ls_shift/su_max 0.000
_refine_ls_shift/su_mean 0.000
_refine_ls_structure_factor_coef Fsqd
_refine_ls_weighting_details 'calc w=1/[\s^2^(Fo^2^)+(0.0824P)^2^+16.1712P] where P=(Fo^2^+2Fc^2^)/3'
_refine_ls_weighting_scheme calc
_refine_ls_wR_factor_gt 0.1584
_refine_ls_wR_factor_ref 0.1697
_reflns_number_gt 3427
_reflns_number_total 4141
_reflns_threshold_expression >2sigma(I)
_cod_data_source_file cg8004322_si_001.cif
_cod_data_source_block 2
_cod_depositor_comments
;
The following automatic conversions were performed:

'_symmetry_cell_setting' value 'Monoclinic' changed to 'monoclinic'
according to /home/saulius/struct/CIF-dictionaries/cif_core.dic
dictionary named 'cif_core.dic' version 2.4.1 from
2010-06-29.

'_exptl_absorpt_correction_type' value 'Multi-scan'
changed to 'multi-scan' according to
/home/saulius/struct/CIF-dictionaries/cif_core.dic dictionary named
'cif_core.dic' version 2.4.1 from 2010-06-29.

Automatic conversion script
Id: cif_fix_values 1715 2011-07-08 13:25:40Z adriana 
;
_cod_original_cell_volume 4761(76)
_cod_original_sg_symbol_H-M 'C 2/c'
_cod_database_code 4503775

loop_
_symmetry_equiv_pos_as_xyz
'x, y, z'
'-x, y, -z+1/2'
'x+1/2, y+1/2, z'
'-x+1/2, y+1/2, -z+1/2'
'-x, -y, -z'
'x, -y, z-1/2'
'-x+1/2, -y+1/2, -z'
'x+1/2, -y+1/2, z-1/2'

loop_
_atom_site_label
_atom_site_type_symbol
_atom_site_fract_x
_atom_site_fract_y
_atom_site_fract_z
_atom_site_U_iso_or_equiv
_atom_site_adp_type
_atom_site_occupancy
_atom_site_symmetry_multiplicity
_atom_site_calc_flag
_atom_site_refinement_flags
Fe1 Fe 0.0000 0.32424(3) 0.7500 0.0227(2) Uani 1 2 d S
Fe2 Fe 0.0000 0.04675(4) 0.7500 0.0252(3) Uani 1 2 d S
Cl1 Cl 0.0000 0.28271(15) 0.2500 0.0895(9) Uani 1 2 d S
O1 O 0.08404(18) 0.25625(12) 0.7965(3) 0.0260(7) Uani 1 1 d .
O2 O -0.07082(19) 0.37856(12) 0.7713(3) 0.0299(7) Uani 1 1 d .
O3 O 0.08107(18) 0.10793(13) 0.7546(3) 0.0278(7) Uani 1 1 d .
O4 O -0.08439(19) -0.01060(13) 0.6879(3) 0.0316(7) Uani 1 1 d .
O5 O -0.0269(6) 0.1251(4) 0.3179(5) 0.203(5) Uani 1 1 d .
O6 O -0.0241(4) 0.2508(3) 0.3260(6) 0.139(3) Uani 1 1 d .
O7 O 0.0693(3) 0.3172(3) 0.3153(5) 0.123(3) Uani 1 1 d .
N1 N 0.2635(2) 0.12226(15) 0.9252(3) 0.0283(8) Uani 1 1 d .
N2 N 0.2581(2) 0.22575(15) 0.7720(3) 0.0275(8) Uani 1 1 d .
N3 N 0.1067(2) 0.27331(15) 0.9841(3) 0.0252(8) Uani 1 1 d .
H3A H 0.1323 0.2664 1.0604 0.030 Uiso 1 1 calc R
N4 N 0.0503(2) 0.31715(14) 0.9371(3) 0.0243(8) Uani 1 1 d .
N5 N 0.0195(2) 0.10806(15) 0.5552(3) 0.0260(8) Uani 1 1 d .
H5A H 0.0126 0.1210 0.4857 0.031 Uiso 1 1 calc R
N6 N -0.0268(2) 0.06372(14) 0.5712(3) 0.0235(8) Uani 1 1 d .
C1 C 0.2772(3) 0.10193(19) 1.0309(4) 0.0298(10) Uani 1 1 d .
H1B H 0.3152 0.0713 1.0615 0.036 Uiso 1 1 calc R
C2 C 0.2396(3) 0.12261(18) 1.0991(4) 0.0288(10) Uani 1 1 d .
H2B H 0.2501 0.1058 1.1732 0.035 Uiso 1 1 calc R
C3 C 0.1864(3) 0.16832(17) 1.0568(4) 0.0256(10) Uani 1 1 d .
H3B H 0.1591 0.1834 1.1010 0.031 Uiso 1 1 calc R
C4 C 0.1732(3) 0.19196(17) 0.9483(4) 0.0229(9) Uani 1 1 d .
C5 C 0.2113(3) 0.16649(17) 0.8837(4) 0.0235(9) Uani 1 1 d .
C6 C 0.1997(3) 0.18852(17) 0.7657(4) 0.0235(9) Uani 1 1 d .
C7 C 0.1330(3) 0.17314(17) 0.6591(4) 0.0229(9) Uani 1 1 d .
C8 C 0.1252(3) 0.2017(2) 0.5579(4) 0.0316(10) Uani 1 1 d .
H8A H 0.0805 0.1932 0.4838 0.038 Uiso 1 1 calc R
C9 C 0.1826(3) 0.2425(2) 0.5651(4) 0.0363(11) Uani 1 1 d .
H9A H 0.1764 0.2637 0.4972 0.044 Uiso 1 1 calc R
C10 C 0.2493(3) 0.2520(2) 0.6728(4) 0.0358(11) Uani 1 1 d .
H10A H 0.2906 0.2783 0.6765 0.043 Uiso 1 1 calc R
C11 C 0.1189(3) 0.24238(17) 0.9033(4) 0.0228(9) Uani 1 1 d .
C12 C 0.0751(3) 0.12815(17) 0.6571(4) 0.0248(9) Uani 1 1 d .
C13 C 0.0395(3) 0.34931(19) 1.0135(4) 0.0306(10) Uani 1 1 d .
H13A H 0.0711 0.3417 1.0952 0.037 Uiso 1 1 calc R
C14 C -0.0173(3) 0.39544(19) 0.9805(4) 0.0294(10) Uani 1 1 d .
C15 C -0.0218(3) 0.4288(2) 1.0720(4) 0.0341(11) Uani 1 1 d .
H15A H 0.0126 0.4193 1.1520 0.041 Uiso 1 1 calc R
C16 C -0.0742(3) 0.4741(2) 1.0479(5) 0.0392(12) Uani 1 1 d .
H16A H -0.0770 0.4956 1.1103 0.047 Uiso 1 1 calc R
C17 C -0.1235(3) 0.4883(2) 0.9304(5) 0.0359(11) Uani 1 1 d .
H17A H -0.1590 0.5204 0.9125 0.043 Uiso 1 1 calc R
C18 C -0.1213(3) 0.45608(19) 0.8393(4) 0.0315(11) Uani 1 1 d .
H18A H -0.1558 0.4664 0.7598 0.038 Uiso 1 1 calc R
C19 C -0.0698(3) 0.40888(18) 0.8612(4) 0.0274(10) Uani 1 1 d .
C20 C -0.0814(3) 0.03958(19) 0.4768(4) 0.0308(11) Uani 1 1 d .
H20A H -0.0855 0.0524 0.4026 0.037 Uiso 1 1 calc R
C21 C -0.1356(3) -0.00479(18) 0.4765(4) 0.0291(10) Uani 1 1 d .
C22 C -0.1924(3) -0.02619(19) 0.3659(4) 0.0325(11) Uani 1 1 d .
H22A H -0.1914 -0.0117 0.2958 0.039 Uiso 1 1 calc R
C23 C -0.2486(3) -0.0672(2) 0.3575(4) 0.0367(12) Uani 1 1 d .
H23A H -0.2860 -0.0810 0.2820 0.044 Uiso 1 1 calc R
C24 C -0.2514(3) -0.0890(2) 0.4599(5) 0.0379(12) Uani 1 1 d .
H24A H -0.2915 -0.1168 0.4541 0.046 Uiso 1 1 calc R
C25 C -0.1953(3) -0.06975(19) 0.5689(4) 0.0346(11) Uani 1 1 d .
H25A H -0.1960 -0.0856 0.6381 0.041 Uiso 1 1 calc R
C26 C -0.1368(3) -0.02720(18) 0.5808(4) 0.0267(10) Uani 1 1 d .

loop_
_atom_site_aniso_label
_atom_site_aniso_U_11
_atom_site_aniso_U_22
_atom_site_aniso_U_33
_atom_site_aniso_U_23
_atom_site_aniso_U_13
_atom_site_aniso_U_12
Fe1 0.0231(5) 0.0218(4) 0.0198(5) 0.000 0.0060(4) 0.000
Fe2 0.0270(5) 0.0243(5) 0.0179(5) 0.000 0.0035(4) 0.000
Cl1 0.0847(19) 0.134(3) 0.0272(12) 0.000 0.0022(12) 0.000
O1 0.0291(16) 0.0258(15) 0.0202(16) 0.0011(13) 0.0077(13) 0.0046(13)
O2 0.0306(17) 0.0281(16) 0.0253(17) -0.0025(13) 0.0066(13) 0.0046(13)
O3 0.0286(16) 0.0322(16) 0.0186(15) 0.0005(13) 0.0063(12) -0.0056(13)
O4 0.0317(17) 0.0375(18) 0.0220(16) -0.0035(14) 0.0080(14) -0.0060(14)
O5 0.226(9) 0.300(11) 0.053(4) -0.019(5) 0.033(5) -0.192(9)
O6 0.138(6) 0.169(7) 0.112(5) 0.092(5) 0.054(5) 0.081(5)
O7 0.071(4) 0.162(6) 0.072(4) -0.059(4) -0.029(3) 0.030(4)
N1 0.0256(19) 0.0295(19) 0.024(2) 0.0018(16) 0.0049(16) 0.0051(15)
N2 0.030(2) 0.0279(19) 0.025(2) -0.0006(16) 0.0126(16) -0.0019(16)
N3 0.0249(19) 0.0267(18) 0.0190(18) 0.0007(15) 0.0046(15) 0.0065(15)
N4 0.0232(18) 0.0244(18) 0.0224(19) 0.0005(15) 0.0071(15) 0.0036(15)
N5 0.0268(19) 0.0299(19) 0.0175(18) -0.0010(15) 0.0059(15) 0.0028(15)
N6 0.0214(18) 0.0244(18) 0.0221(19) -0.0018(15) 0.0070(15) 0.0013(14)
C1 0.032(2) 0.028(2) 0.021(2) 0.0024(18) 0.0033(19) 0.0064(19)
C2 0.035(3) 0.028(2) 0.020(2) 0.0045(18) 0.0074(19) 0.0009(19)
C3 0.030(2) 0.023(2) 0.022(2) -0.0060(18) 0.0096(19) -0.0030(18)
C4 0.021(2) 0.028(2) 0.016(2) -0.0018(17) 0.0038(17) -0.0022(17)
C5 0.022(2) 0.023(2) 0.017(2) -0.0046(17) 0.0005(17) -0.0024(17)
C6 0.025(2) 0.023(2) 0.023(2) -0.0012(17) 0.0109(18) 0.0060(17)
C7 0.023(2) 0.023(2) 0.021(2) 0.0009(17) 0.0080(18) 0.0049(17)
C8 0.034(2) 0.038(2) 0.017(2) -0.001(2) 0.0042(19) 0.004(2)
C9 0.042(3) 0.042(3) 0.025(3) 0.004(2) 0.014(2) -0.006(2)
C10 0.043(3) 0.037(3) 0.031(3) 0.003(2) 0.018(2) -0.006(2)
C11 0.024(2) 0.021(2) 0.023(2) -0.0018(17) 0.0085(18) -0.0058(17)
C12 0.027(2) 0.024(2) 0.019(2) 0.0000(18) 0.0062(18) 0.0058(17)
C13 0.033(3) 0.034(2) 0.021(2) -0.0017(19) 0.0075(19) 0.004(2)
C14 0.027(2) 0.031(2) 0.031(2) -0.003(2) 0.013(2) 0.0045(19)
C15 0.037(3) 0.035(3) 0.028(3) -0.001(2) 0.012(2) 0.003(2)
C16 0.039(3) 0.043(3) 0.040(3) -0.007(2) 0.020(2) 0.004(2)
C17 0.030(3) 0.029(2) 0.047(3) -0.005(2) 0.015(2) 0.005(2)
C18 0.028(2) 0.028(2) 0.030(3) -0.004(2) 0.005(2) 0.0000(19)
C19 0.026(2) 0.025(2) 0.027(2) -0.0053(19) 0.0076(19) -0.0048(18)
C20 0.031(2) 0.036(2) 0.019(2) -0.0020(19) 0.0048(19) 0.008(2)
C21 0.024(2) 0.026(2) 0.031(2) -0.006(2) 0.0061(19) 0.0036(18)
C22 0.032(3) 0.033(2) 0.024(2) -0.007(2) 0.004(2) 0.004(2)
C23 0.032(3) 0.033(2) 0.031(3) -0.012(2) 0.000(2) 0.004(2)
C24 0.027(2) 0.032(2) 0.047(3) -0.010(2) 0.009(2) -0.004(2)
C25 0.032(3) 0.031(2) 0.038(3) -0.003(2) 0.012(2) -0.003(2)
C26 0.027(2) 0.029(2) 0.023(2) -0.0037(19) 0.0092(19) 0.0057(18)

loop_
_atom_type_symbol
_atom_type_description
_atom_type_scat_dispersion_real
_atom_type_scat_dispersion_imag
_atom_type_scat_source
C C 0.0033 0.0016 'International Tables Vol C Tables 4.2.6.8 and 6.1.1.4'
Cl Cl 0.1484 0.1585 'International Tables Vol C Tables 4.2.6.8 and 6.1.1.4'
Fe Fe 0.3463 0.8444 'International Tables Vol C Tables 4.2.6.8 and 6.1.1.4'
N N 0.0061 0.0033 'International Tables Vol C Tables 4.2.6.8 and 6.1.1.4'
O O 0.0106 0.0060 'International Tables Vol C Tables 4.2.6.8 and 6.1.1.4'
H H 0.0000 0.0000 'International Tables Vol C Tables 4.2.6.8 and 6.1.1.4'

loop_
_geom_angle_atom_site_label_1
_geom_angle_atom_site_label_2
_geom_angle_atom_site_label_3
_geom_angle
_geom_angle_site_symmetry_1
_geom_angle_site_symmetry_3
O2 Fe1 O2 95.3(7) 2_556 .
O2 Fe1 O1 156.4(3) 2_556 2_556
O2 Fe1 O1 96.3(8) . 2_556
O2 Fe1 O1 96.3(8) 2_556 .
O2 Fe1 O1 156.4(3) . .
O1 Fe1 O1 80.7(8) 2_556 .
O2 Fe1 N4 83.6(4) 2_556 2_556
O2 Fe1 N4 102.5(4) . 2_556
O1 Fe1 N4 73.9(2) 2_556 2_556
O1 Fe1 N4 99.1(2) . 2_556
O2 Fe1 N4 102.5(4) 2_556 .
O2 Fe1 N4 83.6(4) . .
O1 Fe1 N4 99.1(2) 2_556 .
O1 Fe1 N4 73.9(2) . .
N4 Fe1 N4 171.0(2) 2_556 .
O4 Fe2 O4 90.8(8) . 2_556
O4 Fe2 O3 159.7(3) . .
O4 Fe2 O3 93.4(8) 2_556 .
O4 Fe2 O3 93.4(8) . 2_556
O4 Fe2 O3 159.7(3) 2_556 2_556
O3 Fe2 O3 89.5(8) . 2_556
O4 Fe2 N6 109.9(2) . 2_556
O4 Fe2 N6 85.6(3) 2_556 2_556
O3 Fe2 N6 90.1(3) . 2_556
O3 Fe2 N6 74.3(2) 2_556 2_556
O4 Fe2 N6 85.6(3) . .
O4 Fe2 N6 109.9(2) 2_556 .
O3 Fe2 N6 74.3(2) . .
O3 Fe2 N6 90.1(3) 2_556 .
N6 Fe2 N6 158.3(3) 2_556 .
O7 Cl1 O7 109.8(9) . 2
O7 Cl1 O6 111.1(7) . .
O7 Cl1 O6 104.5(7) 2 .
O7 Cl1 O6 104.5(7) . 2
O7 Cl1 O6 111.1(7) 2 2
O6 Cl1 O6 116.0(9) . 2
C11 O1 Fe1 117.5(3) . .
C19 O2 Fe1 135.7(4) . .
C12 O3 Fe2 118.4(3) . .
C26 O4 Fe2 135.0(4) . .
C1 N1 C5 117.6(4) . .
C10 N2 C6 118.1(5) . .
C11 N3 N4 114.2(6) . .
C11 N3 H3A 122.9 . .
N4 N3 H3A 122.9 . .
C13 N4 N3 115.7(6) . .
C13 N4 Fe1 129.9(5) . .
N3 N4 Fe1 114.3(3) . .
C12 N5 N6 111.9(6) . .
C12 N5 H5A 124.0 . .
N6 N5 H5A 124.0 . .
C20 N6 N5 117.1(6) . .
C20 N6 Fe2 128.4(5) . .
N5 N6 Fe2 114.4(3) . .
N1 C1 C2 124.0(6) . .
N1 C1 H1B 118.0 . .
C2 C1 H1B 118.0 . .
C3 C2 C1 118.3(6) . .
C3 C2 H2B 120.8 . .
C1 C2 H2B 120.8 . .
C2 C3 C4 119.0(5) . .
C2 C3 H3B 120.5 . .
C4 C3 H3B 120.5 . .
C3 C4 C5 118.4(6) . .
C3 C4 C11 119.9(4) . .
C5 C4 C11 121.7(6) . .
N1 C5 C4 122.6(6) . .
N1 C5 C6 115.4(4) . .
C4 C5 C6 122.0(6) . .
N2 C6 C7 123.2(6) . .
N2 C6 C5 113.3(4) . .
C7 C6 C5 123.5(6) . .
C8 C7 C6 117.0(7) . .
C8 C7 C12 122.7(5) . .
C6 C7 C12 120.3(6) . .
C9 C8 C7 119.9(5) . .
C9 C8 H8A 120.1 . .
C7 C8 H8A 120.1 . .
C8 C9 C10 118.8(6) . .
C8 C9 H9A 120.6 . .
C10 C9 H9A 120.6 . .
N2 C10 C9 122.7(7) . .
N2 C10 H10A 118.6 . .
C9 C10 H10A 118.6 . .
O1 C11 N3 119.9(7) . .
O1 C11 C4 123.9(4) . .
N3 C11 C4 116.2(6) . .
O3 C12 N5 120.7(7) . .
O3 C12 C7 119.0(4) . .
N5 C12 C7 120.2(6) . .
N4 C13 C14 123.0(6) . .
N4 C13 H13A 118.5 . .
C14 C13 H13A 118.5 . .
C19 C14 C15 119.0(7) . .
C19 C14 C13 123.0(5) . .
C15 C14 C13 118.0(6) . .
C16 C15 C14 121.7(6) . .
C16 C15 H15A 119.1 . .
C14 C15 H15A 119.1 . .
C15 C16 C17 118.9(5) . .
C15 C16 H16A 120.5 . .
C17 C16 H16A 120.5 . .
C18 C17 C16 120.6(7) . .
C18 C17 H17A 119.7 . .
C16 C17 H17A 119.7 . .
C17 C18 C19 121.7(6) . .
C17 C18 H18A 119.2 . .
C19 C18 H18A 119.2 . .
O2 C19 C18 119.7(5) . .
O2 C19 C14 122.4(7) . .
C18 C19 C14 117.9(5) . .
N6 C20 C21 124.6(6) . .
N6 C20 H20A 117.7 . .
C21 C20 H20A 117.7 . .
C22 C21 C26 118.8(7) . .
C22 C21 C20 117.7(6) . .
C26 C21 C20 123.4(5) . .
C23 C22 C21 121.5(6) . .
C23 C22 H22A 119.2 . .
C21 C22 H22A 119.2 . .
C22 C23 C24 120.2(5) . .
C22 C23 H23A 119.9 . .
C24 C23 H23A 119.9 . .
C25 C24 C23 119.2(7) . .
C25 C24 H24A 120.4 . .
C23 C24 H24A 120.4 . .
C24 C25 C26 122.0(6) . .
C24 C25 H25A 119.0 . .
C26 C25 H25A 119.0 . .
O4 C26 C25 119.1(6) . .
O4 C26 C21 122.7(7) . .
C25 C26 C21 118.2(5) . .

loop_
_geom_bond_atom_site_label_1
_geom_bond_atom_site_label_2
_geom_bond_distance
_geom_bond_site_symmetry_2
Fe1 O2 1.898(12) 2_556
Fe1 O2 1.898(12) .
Fe1 O1 2.099(14) 2_556
Fe1 O1 2.099(14) .
Fe1 N4 2.13(2) 2_556
Fe1 N4 2.13(2) .
Fe2 O4 1.922(13) .
Fe2 O4 1.922(13) 2_556
Fe2 O3 2.027(14) .
Fe2 O3 2.027(14) 2_556
Fe2 N6 2.117(19) 2_556
Fe2 N6 2.117(19) .
Cl1 O7 1.411(11) .
Cl1 O7 1.411(11) 2
Cl1 O6 1.418(10) .
Cl1 O6 1.418(10) 2
O1 C11 1.252(11) .
O2 C19 1.327(10) .
O3 C12 1.272(11) .
O4 C26 1.323(11) .
N1 C1 1.328(12) .
N1 C5 1.344(10) .
N2 C10 1.335(11) .
N2 C6 1.339(11) .
N3 C11 1.339(10) .
N3 N4 1.385(10) .
N3 H3A 0.8800 .
N4 C13 1.298(9) .
N5 C12 1.322(10) .
N5 N6 1.400(10) .
N5 H5A 0.8800 .
N6 C20 1.297(10) .
C1 C2 1.385(11) .
C1 H1B 0.9500 .
C2 C3 1.382(11) .
C2 H2B 0.9500 .
C3 C4 1.391(13) .
C3 H3B 0.9500 .
C4 C5 1.398(10) .
C4 C11 1.483(11) .
C5 C6 1.494(14) .
C6 C7 1.403(11) .
C7 C8 1.389(12) .
C7 C12 1.474(11) .
C8 C9 1.379(12) .
C8 H8A 0.9500 .
C9 C10 1.381(12) .
C9 H9A 0.9500 .
C10 H10A 0.9500 .
C13 C14 1.421(11) .
C13 H13A 0.9500 .
C14 C19 1.417(12) .
C14 C15 1.420(11) .
C15 C16 1.365(11) .
C15 H15A 0.9500 .
C16 C17 1.393(13) .
C16 H16A 0.9500 .
C17 C18 1.385(11) .
C17 H17A 0.9500 .
C18 C19 1.393(11) .
C18 H18A 0.9500 .
C20 C21 1.424(11) .
C20 H20A 0.9500 .
C21 C22 1.412(11) .
C21 C26 1.417(13) .
C22 C23 1.364(12) .
C22 H22A 0.9500 .
C23 C24 1.403(13) .
C23 H23A 0.9500 .
C24 C25 1.378(12) .
C24 H24A 0.9500 .
C25 C26 1.409(12) .
C25 H25A 0.9500 .

loop_
_geom_hbond_atom_site_label_D
_geom_hbond_atom_site_label_H
_geom_hbond_atom_site_label_A
_geom_hbond_distance_DH
_geom_hbond_distance_HA
_geom_hbond_distance_DA
_geom_hbond_angle_DHA
_geom_hbond_site_symmetry_A
N3 H3A N2 0.88 2.18 2.97(2) 149.7 7_557
N5 H5A O5 0.88 1.91 2.75(3) 159.2 .

loop_
_geom_torsion_atom_site_label_1
_geom_torsion_atom_site_label_2
_geom_torsion_atom_site_label_3
_geom_torsion_atom_site_label_4
_geom_torsion
_geom_torsion_site_symmetry_1
O2 Fe1 O1 C11 104.4(4) 2_556
O2 Fe1 O1 C11 -14.7(5) .
O1 Fe1 O1 C11 -99.2(4) 2_556
N4 Fe1 O1 C11 -171.1(3) 2_556
N4 Fe1 O1 C11 3.2(3) .
O2 Fe1 O2 C19 -83.8(6) 2_556
O1 Fe1 O2 C19 116.8(5) 2_556
O1 Fe1 O2 C19 35.6(7) .
N4 Fe1 O2 C19 -168.4(4) 2_556
N4 Fe1 O2 C19 18.3(4) .
O4 Fe2 O3 C12 11.8(6) .
O4 Fe2 O3 C12 113.5(3) 2_556
O3 Fe2 O3 C12 -86.6(4) 2_556
N6 Fe2 O3 C12 -160.9(4) 2_556
N6 Fe2 O3 C12 3.7(3) .
O4 Fe2 O4 C26 -113.6(5) 2_556
O3 Fe2 O4 C26 -11.5(7) .
O3 Fe2 O4 C26 86.2(5) 2_556
N6 Fe2 O4 C26 160.7(4) 2_556
N6 Fe2 O4 C26 -3.7(4) .
C11 N3 N4 C13 -177.4(4) .
C11 N3 N4 Fe1 -1.0(4) .
O2 Fe1 N4 C13 81.7(8) 2_556
O2 Fe1 N4 C13 -12.4(4) .
O1 Fe1 N4 C13 -107.8(8) 2_556
O1 Fe1 N4 C13 174.7(4) .
N4 Fe1 N4 C13 -145.9(5) 2_556
O2 Fe1 N4 N3 -94.1(8) 2_556
O2 Fe1 N4 N3 171.8(3) .
O1 Fe1 N4 N3 76.4(8) 2_556
O1 Fe1 N4 N3 -1.0(2) .
N4 Fe1 N4 N3 38.3(5) 2_556
C12 N5 N6 C20 -177.8(4) .
C12 N5 N6 Fe2 4.0(4) .
O4 Fe2 N6 C20 0.8(4) .
O4 Fe2 N6 C20 90.1(9) 2_556
O3 Fe2 N6 C20 178.0(4) .
O3 Fe2 N6 C20 -92.6(9) 2_556
N6 Fe2 N6 C20 -136.2(5) 2_556
O4 Fe2 N6 N5 178.8(3) .
O4 Fe2 N6 N5 -92.0(8) 2_556
O3 Fe2 N6 N5 -4.1(2) .
O3 Fe2 N6 N5 85.4(8) 2_556
N6 Fe2 N6 N5 41.7(5) 2_556
C5 N1 C1 C2 1.6(7) .
N1 C1 C2 C3 -2.0(7) .
C1 C2 C3 C4 -0.5(6) .
C2 C3 C4 C5 3.3(6) .
C2 C3 C4 C11 -177.7(4) .
C1 N1 C5 C4 1.4(6) .
C1 N1 C5 C6 178.6(4) .
C3 C4 C5 N1 -3.8(6) .
C11 C4 C5 N1 177.1(4) .
C3 C4 C5 C6 179.1(4) .
C11 C4 C5 C6 0.1(6) .
C10 N2 C6 C7 4.3(6) .
C10 N2 C6 C5 -173.9(4) .
N1 C5 C6 N2 -84.4(9) .
C4 C5 C6 N2 92.8(9) .
N1 C5 C6 C7 97.4(9) .
C4 C5 C6 C7 -85.4(9) .
N2 C6 C7 C8 -5.0(6) .
C5 C6 C7 C8 173.0(4) .
N2 C6 C7 C12 174.5(4) .
C5 C6 C7 C12 -7.4(6) .
C6 C7 C8 C9 1.1(6) .
C12 C7 C8 C9 -178.5(4) .
C7 C8 C9 C10 3.1(7) .
C6 N2 C10 C9 0.3(7) .
C8 C9 C10 N2 -4.0(8) .
Fe1 O1 C11 N3 -5.0(5) .
Fe1 O1 C11 C4 173.8(3) .
N4 N3 C11 O1 3.9(5) .
N4 N3 C11 C4 -174.9(3) .
C3 C4 C11 O1 -158.0(5) .
C5 C4 C11 O1 21.0(7) .
C3 C4 C11 N3 20.8(6) .
C5 C4 C11 N3 -160.1(4) .
Fe2 O3 C12 N5 -2.8(5) .
Fe2 O3 C12 C7 179.3(3) .
N6 N5 C12 O3 -1.0(5) .
N6 N5 C12 C7 176.9(3) .
C8 C7 C12 O3 -172.9(4) .
C6 C7 C12 O3 7.6(6) .
C8 C7 C12 N5 9.2(6) .
C6 C7 C12 N5 -170.4(4) .
N3 N4 C13 C14 -178.6(4) .
Fe1 N4 C13 C14 5.6(7) .
N4 C13 C14 C19 2.8(7) .
N4 C13 C14 C15 -178.0(4) .
C19 C14 C15 C16 -1.3(7) .
C13 C14 C15 C16 179.5(4) .
C14 C15 C16 C17 -1.0(7) .
C15 C16 C17 C18 1.9(8) .
C16 C17 C18 C19 -0.5(7) .
Fe1 O2 C19 C18 162.9(3) .
Fe1 O2 C19 C14 -16.5(7) .
C17 C18 C19 O2 178.7(4) .
C17 C18 C19 C14 -1.8(7) .
C15 C14 C19 O2 -177.9(4) .
C13 C14 C19 O2 1.2(7) .
C15 C14 C19 C18 2.7(6) .
C13 C14 C19 C18 -178.2(4) .
N5 N6 C20 C21 -177.9(4) .
Fe2 N6 C20 C21 0.0(6) .
N6 C20 C21 C22 179.3(4) .
N6 C20 C21 C26 0.9(7) .
C26 C21 C22 C23 0.9(7) .
C20 C21 C22 C23 -177.5(4) .
C21 C22 C23 C24 0.3(7) .
C22 C23 C24 C25 -1.8(7) .
C23 C24 C25 C26 2.2(7) .
Fe2 O4 C26 C25 -175.8(3) .
Fe2 O4 C26 C21 5.5(7) .
C24 C25 C26 O4 -179.8(4) .
C24 C25 C26 C21 -1.1(7) .
C22 C21 C26 O4 178.2(4) .
C20 C21 C26 O4 -3.5(7) .
C22 C21 C26 C25 -0.4(6) .
C20 C21 C26 C25 177.8(4) .
